data_2100569
loop_
_publ_author_name
'Kennedy, Brendan J.'
'Howard, Christopher J.'
'Knight, Kevin S.'
'Zhang, Zhaoming'
'Zhou, Qingdi'

_publ_section_title
;
 Structures and phase transitions in the ordered double perovskites
 Ba~2~Bi^III^Bi^V^O~6~ and Ba~2~Bi^III^Sb^V^O~6~
;
_journal_issue 4
_journal_name_full 'Acta Crystallographica Section B'
_journal_page_first 537
_journal_page_last 546
_journal_paper_doi 10.1107/S0108768106018842
_journal_volume 62
_journal_year 2006
_chemical_formula_sum 'Ba Bi O3'
_chemical_formula_weight 394.31
_space_group_IT_number 14
_symmetry_cell_setting monoclinic
_symmetry_space_group_name_Hall '-P 2yn'
_symmetry_space_group_name_H-M 'P 1 21/n 1'
_cell_angle_alpha 90.0
_cell_angle_beta 90.2691(6)
_cell_angle_gamma 90.0
_cell_formula_units_Z 4
_cell_length_a 6.17410(7)
_cell_length_b 6.12484(7)
_cell_length_c 8.65220(9)
_cell_volume 327.183(6)
_cod_data_source_file ws5040.cif
_cod_data_source_block BABIO3_4K_phase_1
_cod_depositor_comments
;
The following automatic conversions were performed:
'_geom_bond_publ_flag' value 'N' changed to 'n' according to
'/home/saulius/struct/CIF-dictionaries/cif_core.dic' dictionary named
'cif_core.dic' version 2.4.1 from 2010-06-29 (72
times).

'_geom_angle_publ_flag' value 'N' changed to 'n' according to
'/home/saulius/struct/CIF-dictionaries/cif_core.dic' dictionary named
'cif_core.dic' version 2.4.1 from 2010-06-29 (390 times).

Automatic conversion script
Id: cif_fix_enum 1527 2010-12-29 10:47:43Z saulius 

The following automatic conversions were performed:

'_geom_bond_publ_flag' value 'N' changed to 'n' according to
/home/saulius/struct/CIF-dictionaries/cif_core.dic dictionary named
'cif_core.dic' version 2.4.1 from 2010-06-29 (72
times).

'_geom_angle_publ_flag' value 'N' changed to 'n' according
to /home/saulius/struct/CIF-dictionaries/cif_core.dic dictionary
named 'cif_core.dic' version 2.4.1 from 2010-06-29 (390 times).

Automatic conversion script
Id: cif_fix_values 1715 2011-07-08 13:25:40Z adriana 
;
_cod_original_cell_volume 327.182(9)
_cod_original_sg_symbol_H-M 'P 21/n'
_cod_database_code 2100569

loop_
_symmetry_equiv_pos_site_id
_symmetry_equiv_pos_as_xyz
1 +x,+y,+z
2 -x+1/2,+y+1/2,-z+1/2
-1 -x,-y,-z
-2 +x+1/2,-y+1/2,+z+1/2

loop_
_atom_site_aniso_label
_atom_site_aniso_U_11
_atom_site_aniso_U_22
_atom_site_aniso_U_33
_atom_site_aniso_U_12
_atom_site_aniso_U_13
_atom_site_aniso_U_23
O1 0.0096(8) 0.0091(10) 0.0108(9) -0.0010(11) -0.0009(8) 0.0010(18)
O2 0.0132(13) 0.0101(18) 0.015(2) 0.0019(13) -0.0031(10) -0.0004(12)
O3 0.0112(12) 0.016(2) 0.008(2) 0.0048(13) 0.0001(10) 0.0017(12)

loop_
_atom_site_type_symbol
_atom_site_label
_atom_site_fract_x
_atom_site_fract_y
_atom_site_fract_z
_atom_site_U_iso_or_equiv
_atom_site_thermal_displace_type
_atom_site_occupancy
Ba Ba 0.5045(3) -0.0130(4) 0.2493(3) 0.0037(3) Uiso 1.0
Bi Bi3 0.0 0.0 0.0 0.0049(4) Uiso 1.0
Bi Bi5 0.0 0.0 0.5 0.0072(4) Uiso 1.0
O O1 0.0689(2) 0.0068(4) 0.2613(2) 0.00984 Uani 1.0
O O2 0.2465(3) 0.2735(4) -0.0365(3) 0.01261 Uani 1.0
O O3 0.2778(3) 0.7584(4) -0.0371(3) 0.01176 Uani 1.0

loop_
_atom_type_symbol
Ba
Bi
O

loop_
_geom_angle_atom_site_label_1
_geom_angle_atom_site_label_2
_geom_angle_atom_site_label_3
_geom_angle_site_symmetry_1
_geom_angle_site_symmetry_3
_geom_angle
_geom_angle_publ_flag
Ba Ba Ba 2_545 2_555 88.53(6) n
Ba Ba Ba 2_545 2_645 90.4491(15) n
Ba Ba Ba 2_545 2_655 178.92(7) n
Ba Ba Ba 2_545 -1_655 91.31(8) n
Ba Ba Ba 2_545 -1_656 90.58(8) n
Ba Ba Bi3 2_545 1_555 55.13(5) n
Ba Ba Bi3 2_545 1_655 127.04(6) n
Ba Ba Bi3 2_545 2_545 55.01(3) n
Ba Ba Bi3 2_545 2_555 124.44(7) n
Ba Ba Bi5 2_545 1_555 54.88(5) n
Ba Ba Bi5 2_545 1_655 126.62(7) n
Ba Ba Bi5 2_545 2_545 55.44(3) n
Ba Ba Bi5 2_545 2_555 125.02(7) n
Ba Ba O1 2_545 1_555 46.87(7) n
Ba Ba O1 2_545 2_545 37.03(3) n
Ba Ba O2 2_545 -1_655 89.98(6) n
Ba Ba O2 2_545 -2_666 138.22(11) n
Ba Ba O3 2_545 -1_665 138.30(11) n
Ba Ba O3 2_545 -2_666 92.90(6) n
Ba Ba Ba 2_555 2_645 178.92(7) n
Ba Ba Ba 2_555 2_655 90.4491(15) n
Ba Ba Ba 2_555 -1_655 88.37(8) n
Ba Ba Ba 2_555 -1_656 87.65(8) n
Ba Ba Bi3 2_555 1_555 53.06(5) n
Ba Ba Bi3 2_555 1_655 124.95(6) n
Ba Ba Bi3 2_555 2_545 123.74(7) n
Ba Ba Bi3 2_555 2_555 54.33(3) n
Ba Ba Bi5 2_555 1_555 52.82(5) n
Ba Ba Bi5 2_555 1_655 124.53(6) n
Ba Ba Bi5 2_555 2_545 124.33(7) n
Ba Ba Bi5 2_555 2_555 54.76(3) n
Ba Ba O1 2_555 1_555 41.72(6) n
Ba Ba O1 2_555 2_545 125.50(7) n
Ba Ba O2 2_555 -1_655 140.51(11) n
Ba Ba O2 2_555 -2_666 90.71(7) n
Ba Ba O3 2_555 -1_665 87.65(6) n
Ba Ba O3 2_555 -2_666 140.41(10) n
Ba Ba Ba 2_645 2_655 90.57(7) n
Ba Ba Ba 2_645 -1_655 92.00(8) n
Ba Ba Ba 2_645 -1_656 92.02(8) n
Ba Ba Bi3 2_645 1_555 126.47(7) n
Ba Ba Bi3 2_645 1_655 56.03(5) n
Ba Ba Bi3 2_645 2_545 55.30(3) n
Ba Ba Bi3 2_645 2_555 126.15(8) n
Ba Ba Bi5 2_645 1_555 126.22(6) n
Ba Ba Bi5 2_645 1_655 55.96(5) n
Ba Ba Bi5 2_645 2_545 55.19(3) n
Ba Ba Bi5 2_645 2_555 126.21(7) n
Ba Ba O1 2_645 1_555 137.24(7) n
Ba Ba O1 2_645 2_545 53.49(3) n
Ba Ba O2 2_645 -1_655 39.81(6) n
Ba Ba O2 2_645 -2_666 89.82(9) n
Ba Ba O3 2_645 -1_665 93.35(8) n
Ba Ba O3 2_645 -2_666 39.31(6) n
Ba Ba Ba 2_655 -1_655 89.00(8) n
Ba Ba Ba 2_655 -1_656 89.04(8) n
Ba Ba Bi3 2_655 1_555 124.37(6) n
Ba Ba Bi3 2_655 1_655 53.92(5) n
Ba Ba Bi3 2_655 2_545 125.46(8) n
Ba Ba Bi3 2_655 2_555 54.59(3) n
Ba Ba Bi5 2_655 1_555 124.14(6) n
Ba Ba Bi5 2_655 1_655 53.85(5) n
Ba Ba Bi5 2_655 2_545 125.52(7) n
Ba Ba Bi5 2_655 2_555 54.48(3) n
Ba Ba O1 2_655 1_555 132.08(7) n
Ba Ba O1 2_655 2_545 144.01(7) n
Ba Ba O2 2_655 -1_655 91.03(8) n
Ba Ba O2 2_655 -2_666 41.44(6) n
Ba Ba O3 2_655 -1_665 41.95(6) n
Ba Ba O3 2_655 -2_666 87.68(9) n
Ba Ba Ba -1_655 -1_656 175.55(12) n
Ba Ba Bi3 -1_655 1_555 54.73(4) n
Ba Ba Bi3 -1_655 1_655 55.35(4) n
Ba Ba Bi3 -1_655 2_545 128.13(9) n
Ba Ba Bi3 -1_655 2_555 122.51(8) n
Ba Ba Bi5 -1_655 1_555 124.22(7) n
Ba Ba Bi5 -1_655 1_655 125.80(7) n
Ba Ba Bi5 -1_655 2_545 56.24(5) n
Ba Ba Bi5 -1_655 2_555 53.43(5) n
Ba Ba O1 -1_655 1_555 91.66(7) n
Ba Ba O1 -1_655 2_545 90.26(9) n
Ba Ba O2 -1_655 -1_655 52.21(6) n
Ba Ba O2 -1_655 -2_666 130.43(10) n
Ba Ba O3 -1_655 -1_665 47.09(6) n
Ba Ba O3 -1_655 -2_666 131.10(9) n
Ba Ba Bi3 -1_656 1_555 123.70(7) n
Ba Ba Bi3 -1_656 1_655 125.99(7) n
Ba Ba Bi3 -1_656 2_545 56.06(5) n
Ba Ba Bi3 -1_656 2_555 53.27(5) n
Ba Ba Bi5 -1_656 1_555 54.21(4) n
Ba Ba Bi5 -1_656 1_655 55.55(4) n
Ba Ba Bi5 -1_656 2_545 127.95(9) n
Ba Ba Bi5 -1_656 2_555 122.36(8) n
Ba Ba O1 -1_656 1_555 86.70(6) n
Ba Ba O1 -1_656 2_545 93.67(9) n
Ba Ba O2 -1_656 -1_655 131.82(11) n
Ba Ba O2 -1_656 -2_666 47.67(7) n
Ba Ba O3 -1_656 -1_665 130.68(11) n
Ba Ba O3 -1_656 -2_666 52.78(6) n
Bi3 Ba Bi3 1_555 1_655 110.09(6) n
Bi3 Ba Bi3 1_555 2_545 110.12(5) n
Bi3 Ba Bi3 1_555 2_555 107.38(5) n
Bi3 Ba Bi5 1_555 1_555 69.54(3) n
Bi3 Ba Bi5 1_555 1_655 177.50(7) n
Bi3 Ba Bi5 1_555 2_545 71.27(4) n
Bi3 Ba Bi5 1_555 2_555 69.89(4) n
Bi3 Ba O1 1_555 1_555 37.01(4) n
Bi3 Ba O1 1_555 2_545 83.02(6) n
Bi3 Ba O2 1_555 -1_655 95.04(7) n
Bi3 Ba O2 1_555 -2_666 143.58(9) n
Bi3 Ba O3 1_555 -1_665 90.65(7) n
Bi3 Ba O3 1_555 -2_666 147.72(9) n
Bi3 Ba Bi3 1_655 2_545 111.31(5) n
Bi3 Ba Bi3 1_655 2_555 108.50(5) n
Bi3 Ba Bi5 1_655 1_555 177.57(7) n
Bi3 Ba Bi5 1_655 1_655 70.50(3) n
Bi3 Ba Bi5 1_655 2_545 71.60(4) n
Bi3 Ba Bi5 1_655 2_555 70.19(4) n
Bi3 Ba O1 1_655 1_555 146.92(8) n
Bi3 Ba O1 1_655 2_545 97.34(6) n
Bi3 Ba O2 1_655 -1_655 37.50(4) n
Bi3 Ba O2 1_655 -2_666 86.28(6) n
Bi3 Ba O3 1_655 -1_665 37.38(4) n
Bi3 Ba O3 1_655 -2_666 84.51(6) n
Bi3 Ba Bi3 2_545 2_555 109.34(6) n
Bi3 Ba Bi5 2_545 1_555 70.92(4) n
Bi3 Ba Bi5 2_545 1_655 71.61(4) n
Bi3 Ba Bi5 2_545 2_545 71.89(4) n
Bi3 Ba Bi5 2_545 2_555 178.22(6) n
Bi3 Ba O1 2_545 1_555 90.20(6) n
Bi3 Ba O1 2_545 2_545 38.51(5) n
Bi3 Ba O2 2_545 -1_655 86.18(8) n
Bi3 Ba O2 2_545 -2_666 92.28(8) n
Bi3 Ba O3 2_545 -1_665 148.45(7) n
Bi3 Ba O3 2_545 -2_666 38.35(5) n
Bi3 Ba Bi5 2_555 1_555 69.56(4) n
Bi3 Ba Bi5 2_555 1_655 70.20(4) n
Bi3 Ba Bi5 2_555 2_545 178.51(7) n
Bi3 Ba Bi5 2_555 2_555 69.09(4) n
Bi3 Ba O1 2_555 1_555 86.05(6) n
Bi3 Ba O1 2_555 2_545 145.97(9) n
Bi3 Ba O2 2_555 -1_655 145.37(7) n
Bi3 Ba O2 2_555 -2_666 36.46(5) n
Bi3 Ba O3 2_555 -1_665 85.30(7) n
Bi3 Ba O3 2_555 -2_666 94.00(8) n
Bi5 Ba Bi5 1_555 1_655 109.76(6) n
Bi5 Ba Bi5 1_555 2_545 110.31(5) n
Bi5 Ba Bi5 1_555 2_555 107.56(5) n
Bi5 Ba O1 1_555 1_555 32.56(4) n
Bi5 Ba O1 1_555 2_545 85.02(6) n
Bi5 Ba O2 1_555 -1_655 144.62(8) n
Bi5 Ba O2 1_555 -2_666 92.72(7) n
Bi5 Ba O3 1_555 -1_665 140.30(8) n
Bi5 Ba O3 1_555 -2_666 97.01(7) n
Bi5 Ba Bi5 1_655 2_545 111.14(5) n
Bi5 Ba Bi5 1_655 2_555 108.32(5) n
Bi5 Ba O1 1_655 1_555 142.17(7) n
Bi5 Ba O1 1_655 2_545 99.36(7) n
Bi5 Ba O2 1_655 -1_655 86.84(6) n
Bi5 Ba O2 1_655 -2_666 33.96(5) n
Bi5 Ba O3 1_655 -1_665 88.51(6) n
Bi5 Ba O3 1_655 -2_666 34.33(5) n
Bi5 Ba Bi5 2_545 2_555 109.67(6) n
Bi5 Ba O1 2_545 1_555 93.12(6) n
Bi5 Ba O1 2_545 2_545 34.99(4) n
Bi5 Ba O2 2_545 -1_655 34.98(5) n
Bi5 Ba O2 2_545 -2_666 144.81(8) n
Bi5 Ba O3 2_545 -1_665 94.04(8) n
Bi5 Ba O3 2_545 -2_666 87.49(7) n
Bi5 Ba O1 2_555 1_555 88.87(6) n
Bi5 Ba O1 2_555 2_545 142.79(9) n
Bi5 Ba O2 2_555 -1_655 95.60(7) n
Bi5 Ba O2 2_555 -2_666 86.85(8) n
Bi5 Ba O3 2_555 -1_665 32.96(5) n
Bi5 Ba O3 2_555 -2_666 141.89(8) n
O1 Ba O1 1_555 2_545 83.90(7) n
O1 Ba O2 1_555 -1_655 125.77(9) n
O1 Ba O2 1_555 -2_666 118.81(9) n
O1 Ba O3 1_555 -1_665 119.30(8) n
O1 Ba O3 1_555 -2_666 125.00(8) n
O1 Ba O2 2_545 -1_655 61.02(7) n
O1 Ba O2 2_545 -2_666 128.33(11) n
O1 Ba O3 2_545 -1_665 127.71(10) n
O1 Ba O3 2_545 -2_666 66.26(7) n
O2 Ba O2 -1_655 -2_666 115.40(7) n
O2 Ba O3 -1_655 -1_665 68.02(8) n
O2 Ba O3 -1_655 -2_666 79.08(7) n
O2 Ba O3 -2_666 -1_665 83.34(7) n
O2 Ba O3 -2_666 -2_666 62.83(9) n
O3 Ba O3 -1_665 -2_666 115.49(7) n
Ba Bi3 Ba 1_455 1_555 110.09(6) n
Ba Bi3 Ba 1_455 2_545 69.39(4) n
Ba Bi3 Ba 1_455 2_555 70.77(4) n
Ba Bi3 Ba 1_455 -1_555 69.91(6) n
Ba Bi3 Ba 1_455 -1_655 179.9802 n
Ba Bi3 Ba 1_455 -2_444 109.23(4) n
Ba Bi3 Ba 1_455 -2_454 110.61(4) n
Ba Bi3 O1 1_455 1_555 65.35(5) n
Ba Bi3 O1 1_455 -1_555 114.65(5) n
Ba Bi3 O2 1_455 1_555 129.79(7) n
Ba Bi3 O2 1_455 -1_555 50.21(7) n
Ba Bi3 O3 1_455 1_545 132.88(7) n
Ba Bi3 O3 1_455 -1_565 47.12(7) n
Ba Bi3 Ba 1_555 2_545 70.53(4) n
Ba Bi3 Ba 1_555 2_555 71.93(4) n
Ba Bi3 Ba 1_555 -1_555 180.0 n
Ba Bi3 Ba 1_555 -1_655 69.91(6) n
Ba Bi3 Ba 1_555 -2_444 108.07(4) n
Ba Bi3 Ba 1_555 -2_454 109.47(4) n
Ba Bi3 O1 1_555 1_555 44.86(4) n
Ba Bi3 O1 1_555 -1_555 135.14(4) n
Ba Bi3 O2 1_555 1_555 63.08(6) n
Ba Bi3 O2 1_555 -1_555 116.92(6) n
Ba Bi3 O3 1_555 1_545 56.68(7) n
Ba Bi3 O3 1_555 -1_565 123.32(7) n
Ba Bi3 Ba 2_545 2_555 109.34(6) n
Ba Bi3 Ba 2_545 -1_555 109.47(4) n
Ba Bi3 Ba 2_545 -1_655 110.61(4) n
Ba Bi3 Ba 2_545 -2_444 70.66(6) n
Ba Bi3 Ba 2_545 -2_454 180.0 n
Ba Bi3 O1 2_545 1_555 57.18(6) n
Ba Bi3 O1 2_545 -1_555 122.82(6) n
Ba Bi3 O2 2_545 1_555 133.48(6) n
Ba Bi3 O2 2_545 -1_555 46.52(6) n
Ba Bi3 O3 2_545 1_545 63.59(7) n
Ba Bi3 O3 2_545 -1_565 116.41(7) n
Ba Bi3 Ba 2_555 -1_555 108.07(4) n
Ba Bi3 Ba 2_555 -1_655 109.23(4) n
Ba Bi3 Ba 2_555 -2_444 180.0 n
Ba Bi3 Ba 2_555 -2_454 70.66(6) n
Ba Bi3 O1 2_555 1_555 53.75(6) n
Ba Bi3 O1 2_555 -1_555 126.25(6) n
Ba Bi3 O2 2_555 1_555 59.70(8) n
Ba Bi3 O2 2_555 -1_555 120.30(8) n
Ba Bi3 O3 2_555 1_545 127.80(6) n
Ba Bi3 O3 2_555 -1_565 52.20(6) n
Ba Bi3 Ba -1_555 -1_655 110.09(6) n
Ba Bi3 Ba -1_555 -2_444 71.93(4) n
Ba Bi3 Ba -1_555 -2_454 70.53(4) n
Ba Bi3 O1 -1_555 1_555 135.14(4) n
Ba Bi3 O1 -1_555 -1_555 44.86(4) n
Ba Bi3 O2 -1_555 1_555 116.92(6) n
Ba Bi3 O2 -1_555 -1_555 63.08(6) n
Ba Bi3 O3 -1_555 1_545 123.32(7) n
Ba Bi3 O3 -1_555 -1_565 56.68(7) n
Ba Bi3 Ba -1_655 -2_444 70.77(4) n
Ba Bi3 Ba -1_655 -2_454 69.39(4) n
Ba Bi3 O1 -1_655 1_555 114.65(5) n
Ba Bi3 O1 -1_655 -1_555 65.35(5) n
Ba Bi3 O2 -1_655 1_555 50.21(7) n
Ba Bi3 O2 -1_655 -1_555 129.79(7) n
Ba Bi3 O3 -1_655 1_545 47.12(7) n
Ba Bi3 O3 -1_655 -1_565 132.88(7) n
Ba Bi3 Ba -2_444 -2_454 109.34(6) n
Ba Bi3 O1 -2_555 1_555 126.25(6) n
Ba Bi3 O1 -2_555 -1_555 53.75(6) n
Ba Bi3 O2 -2_555 1_555 120.30(8) n
Ba Bi3 O2 -2_555 -1_555 59.70(8) n
Ba Bi3 O3 -2_555 1_545 52.20(6) n
Ba Bi3 O3 -2_555 -1_565 127.80(6) n
Ba Bi3 O1 -2_565 1_555 122.82(6) n
Ba Bi3 O1 -2_565 -1_555 57.18(6) n
Ba Bi3 O2 -2_565 1_555 46.52(6) n
Ba Bi3 O2 -2_565 -1_555 133.48(6) n
Ba Bi3 O3 -2_565 1_545 116.41(7) n
Ba Bi3 O3 -2_565 -1_565 63.59(7) n
O1 Bi3 O1 1_555 -1_555 179.972 n
O1 Bi3 O2 1_555 1_555 90.13(8) n
O1 Bi3 O2 1_555 -1_555 89.87(8) n
O1 Bi3 O3 1_555 1_545 90.82(8) n
O1 Bi3 O3 1_555 -1_565 89.18(8) n
O1 Bi3 O2 -1_555 1_555 89.87(8) n
O1 Bi3 O2 -1_555 -1_555 90.13(8) n
O1 Bi3 O3 -1_555 1_545 89.18(8) n
O1 Bi3 O3 -1_555 -1_565 90.82(8) n
O2 Bi3 O2 1_555 -1_555 180.0 n
O2 Bi3 O3 1_555 1_545 87.41(9) n
O2 Bi3 O3 1_555 -1_565 92.59(9) n
O2 Bi3 O3 -1_555 1_545 92.59(9) n
O2 Bi3 O3 -1_555 -1_565 87.41(9) n
O3 Bi3 O3 1_545 -1_565 180.0 n
Ba Bi5 Ba 1_455 1_555 109.76(6) n
Ba Bi5 Ba 1_455 2_545 69.56(4) n
Ba Bi5 Ba 1_455 2_555 70.96(4) n
Ba Bi5 Ba 1_455 -1_556 70.24(6) n
Ba Bi5 Ba 1_455 -1_656 180.0 n
Ba Bi5 Ba 1_455 -2_445 109.04(4) n
Ba Bi5 Ba 1_455 -2_455 110.44(4) n
Ba Bi5 O1 1_455 1_555 66.51(5) n
Ba Bi5 O1 1_455 -1_556 113.49(5) n
Ba Bi5 O2 1_455 2_545 132.48(8) n
Ba Bi5 O2 1_455 -2_566 47.52(8) n
Ba Bi5 O3 1_455 2_545 129.11(7) n
Ba Bi5 O3 1_455 -2_566 50.89(7) n
Ba Bi5 Ba 1_555 2_545 70.36(4) n
Ba Bi5 Ba 1_555 2_555 71.74(4) n
Ba Bi5 Ba 1_555 -1_556 179.9802 n
Ba Bi5 Ba 1_555 -1_656 70.24(6) n
Ba Bi5 Ba 1_555 -2_445 108.26(4) n
Ba Bi5 Ba 1_555 -2_455 109.64(4) n
Ba Bi5 O1 1_555 1_555 43.38(5) n
Ba Bi5 O1 1_555 -1_556 136.62(5) n
Ba Bi5 O2 1_555 2_545 57.59(7) n
Ba Bi5 O2 1_555 -2_566 122.41(7) n
Ba Bi5 O3 1_555 2_545 64.57(6) n
Ba Bi5 O3 1_555 -2_566 115.43(6) n
Ba Bi5 Ba 2_545 2_555 109.67(6) n
Ba Bi5 Ba 2_545 -1_556 109.64(4) n
Ba Bi5 Ba 2_545 -1_656 110.44(4) n
Ba Bi5 Ba 2_545 -2_445 70.33(6) n
Ba Bi5 Ba 2_545 -2_455 180.0 n
Ba Bi5 O1 2_545 1_555 57.56(6) n
Ba Bi5 O1 2_545 -1_556 122.44(6) n
Ba Bi5 O2 2_545 2_545 63.07(7) n
Ba Bi5 O2 2_545 -2_566 116.93(7) n
Ba Bi5 O3 2_545 2_545 134.81(7) n
Ba Bi5 O3 2_545 -2_566 45.19(7) n
Ba Bi5 Ba 2_555 -1_556 108.26(4) n
Ba Bi5 Ba 2_555 -1_656 109.04(4) n
Ba Bi5 Ba 2_555 -2_445 180.0 n
Ba Bi5 Ba 2_555 -2_455 70.33(6) n
Ba Bi5 O1 2_555 1_555 53.97(6) n
Ba Bi5 O1 2_555 -1_556 126.03(6) n
Ba Bi5 O2 2_555 2_545 128.52(8) n
Ba Bi5 O2 2_555 -2_566 51.48(8) n
Ba Bi5 O3 2_555 2_545 59.09(7) n
Ba Bi5 O3 2_555 -2_566 120.91(7) n
Ba Bi5 Ba -1_556 -1_656 109.76(6) n
Ba Bi5 Ba -1_556 -2_445 71.74(4) n
Ba Bi5 Ba -1_556 -2_455 70.36(4) n
Ba Bi5 O1 -1_556 1_555 136.62(5) n
Ba Bi5 O1 -1_556 -1_556 43.38(5) n
Ba Bi5 O2 -1_556 2_545 122.41(7) n
Ba Bi5 O2 -1_556 -2_566 57.59(7) n
Ba Bi5 O3 -1_556 2_545 115.43(6) n
Ba Bi5 O3 -1_556 -2_566 64.57(6) n
Ba Bi5 Ba -1_656 -2_445 70.96(4) n
Ba Bi5 Ba -1_656 -2_455 69.56(4) n
Ba Bi5 O1 -1_656 1_555 113.49(5) n
Ba Bi5 O1 -1_656 -1_556 66.51(5) n
Ba Bi5 O2 -1_656 2_545 47.52(8) n
Ba Bi5 O2 -1_656 -2_566 132.48(8) n
Ba Bi5 O3 -1_656 2_545 50.89(7) n
Ba Bi5 O3 -1_656 -2_566 129.11(7) n
Ba Bi5 Ba -2_445 -2_455 109.67(6) n
Ba Bi5 O1 -2_556 1_555 126.03(6) n
Ba Bi5 O1 -2_556 -1_556 53.97(6) n
Ba Bi5 O2 -2_556 2_545 51.48(8) n
Ba Bi5 O2 -2_556 -2_566 128.52(8) n
Ba Bi5 O3 -2_556 2_545 120.91(7) n
Ba Bi5 O3 -2_556 -2_566 59.09(7) n
Ba Bi5 O1 -2_566 1_555 122.44(6) n
Ba Bi5 O1 -2_566 -1_556 57.56(6) n
Ba Bi5 O2 -2_566 2_545 116.93(7) n
Ba Bi5 O2 -2_566 -2_566 63.07(7) n
Ba Bi5 O3 -2_566 2_545 45.19(7) n
Ba Bi5 O3 -2_566 -2_566 134.81(7) n
O1 Bi5 O1 1_555 -1_556 180.0 n
O1 Bi5 O2 1_555 2_545 90.38(9) n
O1 Bi5 O2 1_555 -2_566 89.62(9) n
O1 Bi5 O3 1_555 2_545 90.00(8) n
O1 Bi5 O3 1_555 -2_566 90.00(8) n
O1 Bi5 O2 -1_556 2_545 89.62(9) n
O1 Bi5 O2 -1_556 -2_566 90.38(9) n
O1 Bi5 O3 -1_556 2_545 90.00(8) n
O1 Bi5 O3 -1_556 -2_566 90.00(8) n
O2 Bi5 O2 2_545 -2_566 179.9657 n
O2 Bi5 O3 2_545 2_545 89.37(10) n
O2 Bi5 O3 2_545 -2_566 90.63(10) n
O2 Bi5 O3 -2_566 2_545 90.63(10) n
O2 Bi5 O3 -2_566 -2_566 89.37(10) n
O3 Bi5 O3 2_545 -2_566 180.0 n
Ba O1 Ba 1_555 2_555 101.25(8) n
Ba O1 Bi3 1_555 1_555 98.13(6) n
Ba O1 Bi5 1_555 1_555 104.05(7) n
Ba O1 Bi3 2_555 1_555 87.73(8) n
Ba O1 Bi5 2_555 1_555 91.04(8) n
Bi3 O1 Bi5 1_555 1_555 157.59(7) n
Ba O2 Ba -1_655 -2_454 98.76(8) n
Ba O2 Bi3 -1_655 1_555 92.29(9) n
Ba O2 Bi5 -1_655 2_555 93.54(8) n
Ba O2 Bi3 -2_565 1_555 97.02(8) n
Ba O2 Bi5 -2_565 2_555 98.53(10) n
Bi3 O2 Bi5 1_555 2_555 162.36(13) n
Ba O3 Ba -1_665 -2_454 98.73(8) n
Ba O3 Bi3 -1_665 1_565 95.50(8) n
Ba O3 Bi5 -1_665 2_555 101.85(8) n
Ba O3 Bi3 -2_565 1_565 89.46(7) n
Ba O3 Bi5 -2_565 2_555 94.78(9) n
Bi3 O3 Bi5 1_565 2_555 161.27(12) n

loop_
_geom_bond_atom_site_label_1
_geom_bond_atom_site_label_2
_geom_bond_site_symmetry_2
_geom_bond_distance
_geom_bond_publ_flag
Ba Ba 2_545 4.388(3) n
Ba Ba 2_555 4.388(3) n
Ba Ba 2_645 4.309(3) n
Ba Ba 2_655 4.309(3) n
Ba Ba -1_655 4.316(4) n
Ba Ba -1_656 4.343(4) n
Ba Bi3 1_555 3.781(2) n
Ba Bi3 1_655 3.7523(19) n
Ba Bi3 2_545 3.689(2) n
Ba Bi3 2_555 3.818(2) n
Ba Bi5 1_555 3.8049(19) n
Ba Bi5 1_655 3.743(2) n
Ba Bi5 2_545 3.681(2) n
Ba Bi5 2_555 3.811(2) n
Ba O1 1_555 2.694(2) n
Ba O1 1_655 3.488(2) n
Ba O1 2_545 2.977(3) n
Ba O1 2_555 3.217(3) n
Ba O2 1_555 3.420(3) n
Ba O2 2_545 3.213(3) n
Ba O2 -1_655 2.886(4) n
Ba O2 -2_555 2.791(3) n
Ba O3 1_545 3.166(3) n
Ba O3 2_545 3.470(3) n
Ba O3 -1_665 2.762(3) n
Ba O3 -2_555 2.915(3) n
Bi3 Ba 1_455 3.7523(19) n
Bi3 Ba 1_555 3.781(2) n
Bi3 Ba 2_545 3.818(2) n
Bi3 Ba 2_555 3.689(2) n
Bi3 Ba -1_555 3.781(2) n
Bi3 Ba -1_655 3.7523(19) n
Bi3 Ba -2_444 3.689(2) n
Bi3 Ba -2_454 3.818(2) n
Bi3 O1 1_555 2.2989(17) n
Bi3 O1 -1_555 2.2989(17) n
Bi3 O2 1_555 2.286(2) n
Bi3 O2 -1_555 2.286(2) n
Bi3 O3 1_545 2.2887(19) n
Bi3 O3 -1_565 2.2887(19) n
Bi5 Ba 1_455 3.743(2) n
Bi5 Ba 1_555 3.8049(19) n
Bi5 Ba 2_545 3.811(2) n
Bi5 Ba 2_555 3.681(2) n
Bi5 Ba -1_556 3.8049(19) n
Bi5 Ba -1_656 3.743(2) n
Bi5 Ba -2_445 3.681(2) n
Bi5 Ba -2_455 3.811(2) n
Bi5 O1 1_555 2.1111(17) n
Bi5 O1 -1_556 2.1111(17) n
Bi5 O2 2_545 2.114(2) n
Bi5 O2 -2_455 2.114(2) n
Bi5 O3 2_545 2.118(2) n
Bi5 O3 -2_455 2.118(2) n
O1 Ba 1_455 3.488(2) n
O1 Ba 1_555 2.694(2) n
O1 Ba 2_545 3.217(3) n
O1 Ba 2_555 2.977(3) n
O1 Bi3 1_555 2.2989(17) n
O1 Bi5 1_555 2.1111(17) n
O2 Ba 1_555 3.420(3) n
O2 Ba 2_555 3.213(3) n
O2 Ba -1_655 2.886(4) n
O2 Ba -2_454 2.791(3) n
O2 Bi3 1_555 2.286(2) n
O2 Bi5 2_555 2.114(2) n
O3 Ba 1_565 3.166(3) n
O3 Ba 2_555 3.470(3) n
O3 Ba -1_665 2.762(3) n
O3 Ba -2_454 2.915(3) n
O3 Bi3 1_565 2.2887(19) n
O3 Bi5 2_555 2.118(2) n
